data_7002166
loop_
_publ_author_name
'Fern\'andez, Eduardo J.'
'Laguna, Antonio'
'L\'opez-de-Luzuriaga, Jos\'e M.'
'Monge, Miguel'
'Montiel, Manuel'
'Olmos, M. Elena'
'Rodr\'iguez-Castillo, Mar\'ia'

_publ_section_title
;
 Unsupported Au(i)&#x22EF;Cu(i) interactions: influence of nitrile
 ligands and aurophilicity on the structure and luminescence
;
_journal_issue 36
_journal_name_full 'Dalton Transactions'
_journal_page_first 7509
_journal_page_last 7518
_journal_paper_doi 10.1039/b900768g
_journal_year 2009
_chemical_formula_moiety 'C52 H20 Au2 Cu2 F20 N4'
_chemical_formula_sum 'C52 H20 Au2 Cu2 F20 N4'
_chemical_formula_weight 1601.73
_chemical_name_systematic
;
?
;
_space_group_IT_number 2
_symmetry_cell_setting triclinic
_symmetry_space_group_name_Hall '-P 1'
_symmetry_space_group_name_H-M 'P -1'
_atom_sites_solution_hydrogens geom
_atom_sites_solution_primary direct
_atom_sites_solution_secondary difmap
_audit_conform_dict_location ftp://ftp.iucr.org/pub/cif_core.dic
_audit_conform_dict_name cif_core.dic
_audit_conform_dict_version 2.3
_audit_creation_date 2008-10-24T09:58:01-00:00
_audit_creation_method 'WinGX routine CIF_UPDATE'
_cell_angle_alpha 101.795(6)
_cell_angle_beta 98.641(7)
_cell_angle_gamma 119.560(6)
_cell_formula_units_Z 2
_cell_length_a 13.4230(10)
_cell_length_b 13.4590(10)
_cell_length_c 16.492(2)
_cell_measurement_reflns_used 10763
_cell_measurement_temperature 173(2)
_cell_measurement_theta_max 26.73
_cell_measurement_theta_min 5.1
_cell_volume 2424.1(5)
_computing_cell_refinement 'HKL and Scalepack (Otwinowski & Minor, 1997)'
_computing_data_collection 'Nonius Kappa CCD'
_computing_data_reduction 'Denzo and Scalepack (Otwinowski & Minor, 1997'
_computing_molecular_graphics 'ORTEP III for Windows'
_computing_publication_material SHELXL-97
_computing_structure_refinement 'SHELXL-97 (Sheldrick, 1997)'
_computing_structure_solution 'SHELXS-97 (Sheldrick, 1990)'
_diffrn_ambient_temperature 173(2)
_diffrn_detector_area_resol_mean 9
_diffrn_measured_fraction_theta_full 0.991
_diffrn_measured_fraction_theta_max 0.991
_diffrn_measurement_device_type 'Nonius KappaCCD'
_diffrn_measurement_method '\w and \f-scan'
_diffrn_radiation_monochromator graphite
_diffrn_radiation_type MoK\a
_diffrn_radiation_wavelength 0.71073
_diffrn_reflns_av_R_equivalents 0.0584
_diffrn_reflns_av_unetI/netI 0.0353
_diffrn_reflns_limit_h_max 16
_diffrn_reflns_limit_h_min -16
_diffrn_reflns_limit_k_max 14
_diffrn_reflns_limit_k_min -17
_diffrn_reflns_limit_l_max 20
_diffrn_reflns_limit_l_min -20
_diffrn_reflns_number 39910
_diffrn_reflns_theta_full 26.73
_diffrn_reflns_theta_max 26.73
_diffrn_reflns_theta_min 2.63
_exptl_absorpt_coefficient_mu 7.019
_exptl_absorpt_correction_T_max 0.4863
_exptl_absorpt_correction_T_min 0.3647
_exptl_absorpt_correction_type multi-scan
_exptl_absorpt_process_details scalepack
_exptl_crystal_colour colorless
_exptl_crystal_density_diffrn 2.194
_exptl_crystal_density_method 'not measured'
_exptl_crystal_description 'prismatic block'
_exptl_crystal_F_000 1512
_exptl_crystal_size_max 0.18
_exptl_crystal_size_mid 0.16
_exptl_crystal_size_min 0.12
_refine_diff_density_max 3.312
_refine_diff_density_min -2.447
_refine_diff_density_rms 0.221
_refine_ls_extinction_method none
_refine_ls_goodness_of_fit_ref 1.15
_refine_ls_matrix_type full
_refine_ls_number_parameters 721
_refine_ls_number_reflns 10180
_refine_ls_number_restraints 288
_refine_ls_restrained_S_all 1.134
_refine_ls_R_factor_all 0.0552
_refine_ls_R_factor_gt 0.0464
_refine_ls_shift/su_max 0
_refine_ls_shift/su_mean 0
_refine_ls_structure_factor_coef Fsqd
_refine_ls_weighting_details 'calc w=1/[\s^2^(Fo^2^)+(0.0253P)^2^+54.6735P] where P=(Fo^2^+2Fc^2^)/3'
_refine_ls_weighting_scheme calc
_refine_ls_wR_factor_gt 0.1256
_refine_ls_wR_factor_ref 0.1292
_reflns_number_gt 8815
_reflns_number_total 10180
_reflns_threshold_expression >2sigma(I)
_cod_data_source_file b900768g.txt
_cod_data_source_block mm77
_cod_depositor_comments
;
The following automatic conversions were performed:
'_symmetry_cell_setting' value 'Triclinic' changed to 'triclinic'
according to '/home/saulius/struct/CIF-dictionaries/cif_core.dic'
dictionary named 'cif_core.dic' version 2.4.1 from 2010-06-29.

Automatic conversion script
Id: cif_fix_enum 1527 2010-12-29 10:47:43Z saulius 
;
_cod_original_cell_volume 2424.13(4)
_cod_original_sg_symbol_H-M P-1
_cod_database_code 7002166

loop_
_symmetry_equiv_pos_as_xyz
'x, y, z'
'-x, -y, -z'

loop_
_atom_site_label
_atom_site_type_symbol
_atom_site_fract_x
_atom_site_fract_y
_atom_site_fract_z
_atom_site_U_iso_or_equiv
_atom_site_adp_type
_atom_site_occupancy
_atom_site_symmetry_multiplicity
_atom_site_calc_flag
_atom_site_refinement_flags
_atom_site_disorder_assembly
_atom_site_disorder_group
Au1 Au 0.08757(3) 0.30586(3) 0.15697(2) 0.02071(10) Uani 1 1 d . . .
Au2 Au 0.16707(3) 0.45296(3) 0.34404(2) 0.02312(10) Uani 1 1 d . . .
Cu1 Cu 0.03559(10) 0.14646(11) 0.01014(8) 0.0267(3) Uani 1 1 d . . .
Cu2 Cu 0.12791(12) 0.51610(10) 0.49040(8) 0.0287(3) Uani 1 1 d . . .
C1 C 0.0531(6) 0.4288(7) 0.1271(5) 0.0204(16) Uani 1 1 d DU . .
C2 C 0.1397(7) 0.5474(7) 0.1409(4) 0.0210(17) Uani 1 1 d DU . .
C3 C 0.1157(8) 0.6314(8) 0.1261(5) 0.0235(17) Uani 1 1 d DU . .
C4 C -0.0022(7) 0.5977(7) 0.0960(6) 0.0232(17) Uani 1 1 d DU . .
C5 C -0.0921(8) 0.4791(8) 0.0807(6) 0.0229(17) Uani 1 1 d DU . .
C6 C -0.0638(7) 0.3981(7) 0.0956(5) 0.0203(16) Uani 1 1 d DU . .
F1 F 0.2573(5) 0.5884(5) 0.1716(4) 0.0341(13) Uani 1 1 d DU . .
F2 F 0.2042(5) 0.7463(5) 0.1389(4) 0.0333(13) Uani 1 1 d DU . .
F3 F -0.0286(6) 0.6782(5) 0.0825(4) 0.0348(13) Uani 1 1 d DU . .
F4 F -0.2079(5) 0.4447(6) 0.0497(4) 0.0351(13) Uani 1 1 d DU . .
F5 F -0.1571(5) 0.2839(5) 0.0790(4) 0.0328(13) Uani 1 1 d DU . .
C11 C 0.1092(7) 0.1716(7) 0.1803(5) 0.0208(16) Uani 1 1 d DU . .
C12 C 0.0203(7) 0.0749(7) 0.1982(4) 0.0230(17) Uani 1 1 d DU . .
C13 C 0.0355(8) -0.0101(7) 0.2224(5) 0.0256(18) Uani 1 1 d DU . .
C14 C 0.1418(7) -0.0009(8) 0.2295(6) 0.0279(18) Uani 1 1 d DU . .
C15 C 0.2327(8) 0.0911(9) 0.2126(6) 0.0273(18) Uani 1 1 d DU . .
C16 C 0.2156(7) 0.1754(8) 0.1887(6) 0.0221(17) Uani 1 1 d DU . .
F6 F -0.0880(5) 0.0615(5) 0.1917(4) 0.0303(12) Uani 1 1 d DU . .
F7 F -0.0555(5) -0.1016(5) 0.2393(4) 0.0344(13) Uani 1 1 d DU . .
F8 F 0.1567(6) -0.0846(6) 0.2540(4) 0.0383(14) Uani 1 1 d DU . .
F9 F 0.3386(5) 0.1002(6) 0.2184(4) 0.0371(14) Uani 1 1 d DU . .
F10 F 0.3092(5) 0.2651(5) 0.1729(4) 0.0321(13) Uani 1 1 d DU . .
C21 C 0.0139(8) 0.4592(7) 0.3222(5) 0.0234(17) Uani 1 1 d DU . .
C22 C 0.0144(8) 0.5596(7) 0.3144(5) 0.0252(18) Uani 1 1 d DU . .
C23 C -0.0905(9) 0.5567(8) 0.2865(5) 0.0297(19) Uani 1 1 d DU . .
C24 C -0.1994(9) 0.4515(7) 0.2660(6) 0.0307(19) Uani 1 1 d DU . .
C25 C -0.2040(8) 0.3503(8) 0.2732(6) 0.0291(19) Uani 1 1 d DU . .
C26 C -0.0979(8) 0.3552(8) 0.3012(6) 0.0261(18) Uani 1 1 d DU . .
F11 F 0.1183(5) 0.6667(5) 0.3338(4) 0.0333(13) Uani 1 1 d DU . .
F12 F -0.0864(6) 0.6562(5) 0.2779(4) 0.0428(16) Uani 1 1 d DU . .
F13 F -0.3025(6) 0.4461(6) 0.2377(4) 0.0434(16) Uani 1 1 d DU . .
F14 F -0.3110(5) 0.2445(5) 0.2531(4) 0.0369(14) Uani 1 1 d DU . .
F15 F -0.1090(6) 0.2512(5) 0.3043(4) 0.0336(13) Uani 1 1 d DU . .
C31 C 0.3148(8) 0.4405(7) 0.3704(5) 0.0245(18) Uani 1 1 d DU . .
C32 C 0.3055(8) 0.3427(8) 0.3913(5) 0.0271(18) Uani 1 1 d DU . .
C33 C 0.3989(9) 0.3250(8) 0.4044(5) 0.0296(19) Uani 1 1 d DU . .
C34 C 0.5064(8) 0.4065(8) 0.3960(6) 0.0310(19) Uani 1 1 d DU . .
C35 C 0.5213(8) 0.5068(8) 0.3764(7) 0.032(2) Uani 1 1 d DU . .
C36 C 0.4256(8) 0.5208(8) 0.3641(6) 0.0268(18) Uani 1 1 d DU . .
F16 F 0.2009(5) 0.2582(5) 0.4000(4) 0.0361(14) Uani 1 1 d DU . .
F17 F 0.3845(6) 0.2266(6) 0.4241(4) 0.0442(16) Uani 1 1 d DU . .
F18 F 0.5985(6) 0.3902(7) 0.4068(5) 0.0475(17) Uani 1 1 d DU . .
F19 F 0.6271(6) 0.5882(6) 0.3685(5) 0.0500(17) Uani 1 1 d DU . .
F20 F 0.4440(6) 0.6208(5) 0.3446(4) 0.0397(15) Uani 1 1 d DU . .
N1 N 0.1677(7) 0.2119(7) -0.0322(5) 0.0258(16) Uani 1 1 d U . .
C41 C 0.3376(8) 0.3258(8) -0.0964(6) 0.0247(18) Uani 1 1 d DU . .
C42 C 0.3799(8) 0.4461(9) -0.0900(6) 0.033(2) Uani 1 1 d DU . .
H42 H 0.3436 0.4846 -0.0646 0.04 Uiso 1 1 calc R . .
C43 C 0.4753(9) 0.5086(9) -0.1212(7) 0.035(2) Uani 1 1 d DU . .
H43 H 0.5038 0.5898 -0.118 0.042 Uiso 1 1 calc R . .
C44 C 0.5293(10) 0.4525(9) -0.1570(7) 0.034(2) Uani 1 1 d DU . .
H44 H 0.5962 0.4963 -0.1767 0.041 Uiso 1 1 calc R . .
C45 C 0.4861(10) 0.3328(9) -0.1643(8) 0.038(2) Uani 1 1 d DU . .
H45 H 0.5219 0.2943 -0.1904 0.045 Uiso 1 1 calc R . .
C46 C 0.3911(9) 0.2696(9) -0.1336(7) 0.034(2) Uani 1 1 d DU . .
H46 H 0.3623 0.188 -0.1378 0.04 Uiso 1 1 calc R . .
C47 C 0.2434(8) 0.2627(9) -0.0608(6) 0.0253(18) Uani 1 1 d U . .
N2 N -0.1284(7) 0.0486(7) -0.0038(5) 0.0266(17) Uani 1 1 d U . .
C51 C -0.3383(8) -0.0439(7) 0.0188(5) 0.0243(18) Uani 1 1 d DU . .
C52 C -0.4376(8) -0.1466(8) -0.0436(6) 0.0285(19) Uani 1 1 d DU . .
H52 H -0.4299 -0.1829 -0.0961 0.034 Uiso 1 1 calc R . .
C53 C -0.5479(9) -0.1951(10) -0.0278(7) 0.037(2) Uani 1 1 d DU . .
H53 H -0.6166 -0.265 -0.07 0.045 Uiso 1 1 calc R . .
C54 C -0.5585(9) -0.1427(9) 0.0486(6) 0.037(2) Uani 1 1 d DU . .
H54 H -0.6345 -0.1773 0.0591 0.044 Uiso 1 1 calc R . .
C55 C -0.4600(9) -0.0405(9) 0.1102(7) 0.034(2) Uani 1 1 d DU . .
H55 H -0.4684 -0.0048 0.1626 0.041 Uiso 1 1 calc R . .
C56 C -0.3486(9) 0.0104(9) 0.0957(7) 0.030(2) Uani 1 1 d DU . .
H56 H -0.2805 0.0811 0.1376 0.037 Uiso 1 1 calc R . .
C57 C -0.2223(8) 0.0066(8) 0.0049(6) 0.0226(17) Uani 1 1 d U . .
N3 N 0.0471(8) 0.3620(7) 0.5011(5) 0.0277(17) Uani 1 1 d U . .
C61 C -0.0673(8) 0.1328(8) 0.4791(5) 0.0252(18) Uani 1 1 d DU . .
C62 C -0.1224(8) 0.0529(8) 0.3950(6) 0.0283(19) Uani 1 1 d DU . .
H62 H -0.1166 0.0816 0.3468 0.034 Uiso 1 1 calc R . .
C63 C -0.1866(9) -0.0706(9) 0.3829(7) 0.033(2) Uani 1 1 d DU . .
H63 H -0.2258 -0.1275 0.326 0.039 Uiso 1 1 calc R . .
C64 C -0.1928(9) -0.1095(9) 0.4542(6) 0.031(2) Uani 1 1 d DU . .
H64 H -0.2371 -0.1938 0.4454 0.037 Uiso 1 1 calc R . .
C65 C -0.1369(9) -0.0302(8) 0.5377(6) 0.029(2) Uani 1 1 d DU . .
H65 H -0.1417 -0.0595 0.5856 0.035 Uiso 1 1 calc R . .
C66 C -0.0729(9) 0.0943(8) 0.5512(6) 0.0278(19) Uani 1 1 d DU . .
H66 H -0.0343 0.1508 0.6081 0.033 Uiso 1 1 calc R . .
C67 C -0.0033(9) 0.2601(9) 0.4920(6) 0.0256(19) Uani 1 1 d U . .
N4 N 0.2261(7) 0.6854(7) 0.5314(5) 0.0267(17) Uani 1 1 d U . .
C71 C 0.3931(8) 0.9106(8) 0.5841(5) 0.0249(18) Uani 1 1 d DU . .
C72 C 0.4960(9) 0.9515(9) 0.6497(6) 0.032(2) Uani 1 1 d DU . .
H72 H 0.5037 0.8971 0.6746 0.039 Uiso 1 1 calc R . .
C73 C 0.5869(9) 1.0729(9) 0.6783(7) 0.040(2) Uani 1 1 d DU . .
H73 H 0.6578 1.1018 0.7228 0.048 Uiso 1 1 calc R . .
C74 C 0.5743(9) 1.1523(10) 0.6419(7) 0.038(2) Uani 1 1 d DU . .
H74 H 0.6361 1.2356 0.6621 0.046 Uiso 1 1 calc R . .
C75 C 0.4719(9) 1.1100(8) 0.5762(7) 0.032(2) Uani 1 1 d DU . .
H75 H 0.4643 1.1643 0.551 0.039 Uiso 1 1 calc R . .
C76 C 0.3807(8) 0.9894(8) 0.5468(6) 0.0265(19) Uani 1 1 d DU . .
H76 H 0.3104 0.9605 0.5018 0.032 Uiso 1 1 calc R . .
C77 C 0.3004(9) 0.7854(8) 0.5542(6) 0.0251(18) Uani 1 1 d U . .

loop_
_atom_site_aniso_label
_atom_site_aniso_U_11
_atom_site_aniso_U_22
_atom_site_aniso_U_33
_atom_site_aniso_U_23
_atom_site_aniso_U_13
_atom_site_aniso_U_12
Au1 0.02091(18) 0.02296(18) 0.01894(17) 0.00541(13) 0.00469(13) 0.01316(15)
Au2 0.0302(2) 0.02252(18) 0.01918(18) 0.00730(13) 0.00730(14) 0.01583(16)
Cu1 0.0207(6) 0.0248(6) 0.0291(6) 0.0037(5) 0.0104(5) 0.0096(5)
Cu2 0.0373(7) 0.0186(5) 0.0299(6) 0.0086(5) 0.0157(5) 0.0131(5)
C1 0.022(4) 0.023(4) 0.014(4) 0.002(3) 0.004(3) 0.012(3)
C2 0.017(4) 0.024(4) 0.021(4) 0.007(4) 0.005(3) 0.011(3)
C3 0.025(4) 0.024(4) 0.018(4) 0.007(3) 0.005(4) 0.011(3)
C4 0.028(4) 0.025(4) 0.023(4) 0.010(4) 0.007(4) 0.018(3)
C5 0.021(4) 0.030(4) 0.023(4) 0.010(4) 0.007(4) 0.016(4)
C6 0.021(4) 0.026(4) 0.015(4) 0.006(3) 0.005(3) 0.013(3)
F1 0.016(3) 0.032(3) 0.045(4) 0.010(3) 0.002(2) 0.010(2)
F2 0.030(3) 0.022(3) 0.043(3) 0.012(3) 0.011(3) 0.010(2)
F3 0.045(4) 0.033(3) 0.043(3) 0.019(3) 0.016(3) 0.029(3)
F4 0.022(3) 0.042(3) 0.047(4) 0.016(3) 0.006(3) 0.021(3)
F5 0.020(3) 0.029(3) 0.043(3) 0.012(3) 0.006(3) 0.009(2)
C11 0.024(4) 0.020(4) 0.018(4) 0.004(3) 0.005(3) 0.013(4)
C12 0.021(4) 0.025(4) 0.021(4) 0.005(3) 0.005(4) 0.013(4)
C13 0.035(5) 0.014(4) 0.024(5) 0.006(3) 0.009(4) 0.010(4)
C14 0.039(5) 0.027(5) 0.021(4) 0.009(4) 0.009(4) 0.020(4)
C15 0.031(5) 0.037(5) 0.022(4) 0.008(4) 0.007(4) 0.024(4)
C16 0.019(4) 0.025(4) 0.024(4) 0.008(4) 0.005(4) 0.013(4)
F6 0.026(3) 0.038(3) 0.031(3) 0.014(3) 0.011(2) 0.020(3)
F7 0.039(3) 0.031(3) 0.034(3) 0.016(3) 0.013(3) 0.017(3)
F8 0.053(4) 0.042(3) 0.042(3) 0.024(3) 0.018(3) 0.036(3)
F9 0.034(3) 0.051(4) 0.045(4) 0.024(3) 0.015(3) 0.032(3)
F10 0.024(3) 0.035(3) 0.040(3) 0.017(3) 0.012(3) 0.016(3)
C21 0.032(4) 0.023(4) 0.018(4) 0.008(3) 0.007(4) 0.017(4)
C22 0.035(5) 0.021(4) 0.020(4) 0.005(4) 0.008(4) 0.016(4)
C23 0.046(4) 0.029(4) 0.021(5) 0.006(4) 0.007(4) 0.026(4)
C24 0.040(5) 0.037(4) 0.019(4) 0.004(4) 0.003(4) 0.027(4)
C25 0.029(4) 0.027(4) 0.026(5) 0.007(4) 0.006(4) 0.013(4)
C26 0.035(4) 0.023(4) 0.022(4) 0.007(4) 0.007(4) 0.017(4)
F11 0.037(3) 0.023(3) 0.034(3) 0.011(2) 0.008(3) 0.012(3)
F12 0.061(4) 0.032(3) 0.041(4) 0.010(3) 0.004(3) 0.033(3)
F13 0.043(4) 0.053(4) 0.040(4) 0.009(3) 0.002(3) 0.035(3)
F14 0.034(3) 0.034(3) 0.038(3) 0.013(3) 0.006(3) 0.016(3)
F15 0.044(4) 0.024(3) 0.035(3) 0.012(2) 0.009(3) 0.021(3)
C31 0.030(5) 0.022(4) 0.021(4) 0.005(3) 0.004(4) 0.016(4)
C32 0.029(5) 0.028(5) 0.021(4) 0.008(4) 0.002(4) 0.015(4)
C33 0.039(5) 0.029(5) 0.025(5) 0.011(4) 0.006(4) 0.022(4)
C34 0.029(5) 0.031(5) 0.029(5) 0.004(4) 0.000(4) 0.018(4)
C35 0.028(5) 0.024(5) 0.033(5) 0.002(4) 0.005(4) 0.009(4)
C36 0.035(5) 0.019(4) 0.019(4) 0.001(3) 0.005(4) 0.012(4)
F16 0.039(3) 0.033(3) 0.044(4) 0.022(3) 0.016(3) 0.020(3)
F17 0.056(4) 0.042(4) 0.053(4) 0.028(3) 0.015(3) 0.035(3)
F18 0.039(4) 0.057(4) 0.051(4) 0.010(3) 0.004(3) 0.033(4)
F19 0.035(4) 0.028(3) 0.072(5) 0.009(3) 0.016(3) 0.009(3)
F20 0.044(4) 0.024(3) 0.054(4) 0.015(3) 0.021(3) 0.017(3)
N1 0.024(4) 0.026(4) 0.027(4) 0.009(3) 0.007(3) 0.013(4)
C41 0.019(4) 0.031(5) 0.028(5) 0.014(4) 0.009(4) 0.014(4)
C42 0.029(5) 0.034(5) 0.047(6) 0.020(5) 0.016(5) 0.021(5)
C43 0.033(6) 0.030(5) 0.047(6) 0.022(5) 0.015(5) 0.016(5)
C44 0.029(5) 0.036(5) 0.039(6) 0.021(5) 0.016(5) 0.015(5)
C45 0.040(6) 0.036(5) 0.054(7) 0.022(5) 0.031(5) 0.024(5)
C46 0.040(6) 0.026(5) 0.043(6) 0.017(4) 0.024(5) 0.018(5)
C47 0.021(5) 0.026(5) 0.029(5) 0.008(4) 0.005(4) 0.013(4)
N2 0.024(4) 0.025(4) 0.026(4) 0.006(3) 0.008(3) 0.010(3)
C51 0.019(4) 0.023(4) 0.033(5) 0.013(4) 0.010(4) 0.011(4)
C52 0.020(4) 0.026(5) 0.033(5) 0.009(4) 0.006(4) 0.009(4)
C53 0.020(5) 0.038(6) 0.036(5) 0.014(4) 0.004(4) 0.002(4)
C54 0.022(5) 0.044(6) 0.054(6) 0.025(5) 0.019(4) 0.019(4)
C55 0.036(5) 0.035(5) 0.040(6) 0.015(4) 0.022(4) 0.021(4)
C56 0.029(5) 0.023(5) 0.038(5) 0.011(4) 0.011(4) 0.012(4)
C57 0.025(4) 0.012(4) 0.029(5) 0.009(3) 0.007(4) 0.008(3)
N3 0.032(5) 0.028(4) 0.022(4) 0.007(3) 0.010(3) 0.015(4)
C61 0.023(5) 0.026(4) 0.031(5) 0.012(3) 0.011(4) 0.015(4)
C62 0.033(5) 0.030(4) 0.028(4) 0.013(4) 0.014(4) 0.019(4)
C63 0.032(6) 0.030(5) 0.031(5) 0.005(4) 0.006(4) 0.016(4)
C64 0.030(5) 0.018(4) 0.042(5) 0.010(4) 0.010(4) 0.011(4)
C65 0.029(5) 0.024(4) 0.034(5) 0.015(4) 0.010(4) 0.011(4)
C66 0.029(5) 0.023(4) 0.027(4) 0.007(4) 0.006(4) 0.012(4)
C67 0.027(5) 0.026(4) 0.027(5) 0.011(4) 0.012(4) 0.015(4)
N4 0.028(4) 0.027(4) 0.023(4) 0.004(3) 0.007(3) 0.015(3)
C71 0.022(4) 0.022(4) 0.024(5) 0.002(3) 0.003(3) 0.010(3)
C72 0.034(5) 0.030(4) 0.029(5) 0.005(4) 0.000(4) 0.020(4)
C73 0.026(5) 0.038(5) 0.039(6) 0.001(4) -0.003(4) 0.013(4)
C74 0.030(5) 0.027(5) 0.046(6) 0.001(4) 0.009(4) 0.012(4)
C75 0.031(5) 0.024(4) 0.047(6) 0.013(4) 0.013(4) 0.018(4)
C76 0.021(4) 0.027(4) 0.033(5) 0.009(4) 0.004(4) 0.015(4)
C77 0.027(5) 0.023(4) 0.022(5) 0.004(4) 0.003(4) 0.014(4)

loop_
_atom_type_symbol
_atom_type_description
_atom_type_scat_dispersion_real
_atom_type_scat_dispersion_imag
_atom_type_scat_source
C C 0.0033 0.0016 'International Tables Vol C Tables 4.2.6.8 and 6.1.1.4'
H H 0 0 'International Tables Vol C Tables 4.2.6.8 and 6.1.1.4'
F F 0.0171 0.0103 'International Tables Vol C Tables 4.2.6.8 and 6.1.1.4'
N N 0.0061 0.0033 'International Tables Vol C Tables 4.2.6.8 and 6.1.1.4'
Au Au -2.0133 8.8022 'International Tables Vol C Tables 4.2.6.8 and 6.1.1.4'
Cu Cu 0.3201 1.2651 'International Tables Vol C Tables 4.2.6.8 and 6.1.1.4'

loop_
_geom_angle_atom_site_label_1
_geom_angle_atom_site_label_2
_geom_angle_atom_site_label_3
_geom_angle
_geom_angle_site_symmetry_1
_geom_angle_site_symmetry_3
_geom_angle_publ_flag
C1 Au1 C11 175.5(3) . . ?
C1 Au1 Cu1 107.0(2) . . ?
C11 Au1 Cu1 70.0(2) . . ?
C1 Au1 Au2 87.3(2) . . ?
C11 Au1 Au2 95.8(2) . . ?
Cu1 Au1 Au2 165.68(3) . . ?
C31 Au2 C21 176.5(3) . . ?
C31 Au2 Cu2 108.3(2) . . ?
C21 Au2 Cu2 69.4(2) . . ?
C31 Au2 Au1 92.0(2) . . ?
C21 Au2 Au1 89.3(2) . . ?
Cu2 Au2 Au1 153.02(3) . . ?
N1 Cu1 N2 152.9(4) . . ?
N1 Cu1 Au1 107.2(2) . . ?
N2 Cu1 Au1 96.5(2) . . ?
N3 Cu2 N4 155.3(3) . . ?
N3 Cu2 Au2 96.5(2) . . ?
N4 Cu2 Au2 104.8(2) . . ?
C2 C1 C6 114.6(8) . . ?
C2 C1 Au1 124.4(6) . . ?
C6 C1 Au1 120.9(6) . . ?
F1 C2 C3 115.7(7) . . ?
F1 C2 C1 120.1(7) . . ?
C3 C2 C1 124.2(8) . . ?
F2 C3 C2 121.8(8) . . ?
F2 C3 C4 118.6(7) . . ?
C2 C3 C4 119.5(8) . . ?
F3 C4 C5 120.7(7) . . ?
F3 C4 C3 121.0(7) . . ?
C5 C4 C3 118.3(8) . . ?
F4 C5 C6 121.1(8) . . ?
F4 C5 C4 118.7(7) . . ?
C6 C5 C4 120.1(8) . . ?
F5 C6 C5 116.4(7) . . ?
F5 C6 C1 120.3(7) . . ?
C5 C6 C1 123.3(8) . . ?
C16 C11 C12 114.1(8) . . ?
C16 C11 Au1 123.9(6) . . ?
C12 C11 Au1 121.6(6) . . ?
F6 C12 C13 117.2(8) . . ?
F6 C12 C11 119.3(7) . . ?
C13 C12 C11 123.5(8) . . ?
C14 C13 F7 120.6(8) . . ?
C14 C13 C12 119.4(8) . . ?
F7 C13 C12 119.9(8) . . ?
C13 C14 C15 120.3(9) . . ?
C13 C14 F8 119.3(7) . . ?
C15 C14 F8 120.4(7) . . ?
F9 C15 C14 120.8(8) . . ?
F9 C15 C16 119.9(8) . . ?
C14 C15 C16 119.2(8) . . ?
F10 C16 C15 116.7(7) . . ?
F10 C16 C11 119.9(7) . . ?
C15 C16 C11 123.5(8) . . ?
C22 C21 C26 115.5(9) . . ?
C22 C21 Au2 123.4(6) . . ?
C26 C21 Au2 120.4(6) . . ?
F11 C22 C21 121.0(8) . . ?
F11 C22 C23 116.4(7) . . ?
C21 C22 C23 122.6(8) . . ?
F12 C23 C24 119.2(8) . . ?
F12 C23 C22 120.9(8) . . ?
C24 C23 C22 119.8(8) . . ?
F13 C24 C25 119.6(8) . . ?
F13 C24 C23 120.9(8) . . ?
C25 C24 C23 119.5(10) . . ?
F14 C25 C24 120.7(8) . . ?
F14 C25 C26 119.6(8) . . ?
C24 C25 C26 119.7(8) . . ?
F15 C26 C21 120.5(8) . . ?
F15 C26 C25 116.5(8) . . ?
C21 C26 C25 122.9(8) . . ?
C36 C31 C32 114.8(9) . . ?
C36 C31 Au2 124.8(6) . . ?
C32 C31 Au2 120.3(6) . . ?
F16 C32 C31 120.0(8) . . ?
F16 C32 C33 116.8(8) . . ?
C31 C32 C33 123.2(8) . . ?
F17 C33 C34 119.6(8) . . ?
F17 C33 C32 120.8(8) . . ?
C34 C33 C32 119.6(8) . . ?
F18 C34 C33 120.8(8) . . ?
F18 C34 C35 119.5(8) . . ?
C33 C34 C35 119.7(9) . . ?
F19 C35 C34 120.2(9) . . ?
F19 C35 C36 121.1(8) . . ?
C34 C35 C36 118.7(8) . . ?
F20 C36 C31 119.1(8) . . ?
F20 C36 C35 116.8(8) . . ?
C31 C36 C35 124.0(8) . . ?
C47 N1 Cu1 170.0(8) . . ?
C46 C41 C42 120.2(9) . . ?
C46 C41 C47 120.0(8) . . ?
C42 C41 C47 119.7(8) . . ?
C43 C42 C41 119.3(9) . . ?
C42 C43 C44 120.1(9) . . ?
C45 C44 C43 120.4(9) . . ?
C46 C45 C44 120.1(9) . . ?
C45 C46 C41 119.8(9) . . ?
N1 C47 C41 179.9(11) . . ?
C57 N2 Cu1 164.9(8) . . ?
C52 C51 C56 121.1(9) . . ?
C52 C51 C57 120.0(8) . . ?
C56 C51 C57 119.0(8) . . ?
C53 C52 C51 118.8(9) . . ?
C54 C53 C52 120.4(9) . . ?
C53 C54 C55 120.6(10) . . ?
C54 C55 C56 120.1(9) . . ?
C55 C56 C51 118.9(9) . . ?
N2 C57 C51 178.1(10) . . ?
C67 N3 Cu2 167.3(8) . . ?
C62 C61 C66 122.4(9) . . ?
C62 C61 C67 118.8(8) . . ?
C66 C61 C67 118.8(8) . . ?
C61 C62 C63 118.5(8) . . ?
C64 C63 C62 119.4(9) . . ?
C65 C64 C63 122.1(9) . . ?
C64 C65 C66 119.3(8) . . ?
C61 C66 C65 118.2(8) . . ?
N3 C67 C61 178.9(11) . . ?
C77 N4 Cu2 168.7(8) . . ?
C72 C71 C76 121.0(9) . . ?
C72 C71 C77 118.9(8) . . ?
C76 C71 C77 120.1(8) . . ?
C73 C72 C71 119.2(9) . . ?
C72 C73 C74 120.0(9) . . ?
C75 C74 C73 120.1(10) . . ?
C76 C75 C74 120.5(9) . . ?
C75 C76 C71 119.2(9) . . ?
N4 C77 C71 179.1(10) . . ?

loop_
_geom_bond_atom_site_label_1
_geom_bond_atom_site_label_2
_geom_bond_distance
_geom_bond_site_symmetry_2
_geom_bond_publ_flag
Au1 C1 2.052(9) . ?
Au1 C11 2.066(9) . ?
Au1 Cu1 2.6163(12) . ?
Au1 Au2 3.0011(5) . ?
Au2 C31 2.062(10) . ?
Au2 C21 2.079(9) . ?
Au2 Cu2 2.6092(12) . ?
Cu1 N1 1.869(8) . ?
Cu1 N2 1.870(8) . ?
Cu2 N3 1.870(8) . ?
Cu2 N4 1.877(8) . ?
C1 C2 1.376(10) . ?
C1 C6 1.389(10) . ?
C2 F1 1.356(9) . ?
C2 C3 1.374(11) . ?
C3 F2 1.352(9) . ?
C3 C4 1.385(11) . ?
C4 F3 1.343(10) . ?
C4 C5 1.382(11) . ?
C5 F4 1.359(9) . ?
C5 C6 1.373(11) . ?
C6 F5 1.354(9) . ?
C11 C16 1.387(10) . ?
C11 C12 1.392(10) . ?
C12 F6 1.358(9) . ?
C12 C13 1.379(11) . ?
C13 C14 1.353(11) . ?
C13 F7 1.359(10) . ?
C14 C15 1.361(11) . ?
C14 F8 1.362(11) . ?
C15 F9 1.352(10) . ?
C15 C16 1.382(11) . ?
C16 F10 1.355(9) . ?
C21 C22 1.380(10) . ?
C21 C26 1.380(11) . ?
C22 F11 1.349(10) . ?
C22 C23 1.394(12) . ?
C23 F12 1.350(10) . ?
C23 C24 1.368(12) . ?
C24 F13 1.353(12) . ?
C24 C25 1.363(11) . ?
C25 F14 1.358(10) . ?
C25 C26 1.393(12) . ?
C26 F15 1.346(9) . ?
C31 C36 1.378(11) . ?
C31 C32 1.379(11) . ?
C32 F16 1.356(10) . ?
C32 C33 1.382(12) . ?
C33 F17 1.356(10) . ?
C33 C34 1.365(12) . ?
C34 F18 1.353(12) . ?
C34 C35 1.377(11) . ?
C35 F19 1.346(10) . ?
C35 C36 1.379(12) . ?
C36 F20 1.360(10) . ?
N1 C47 1.146(12) . ?
C41 C46 1.395(11) . ?
C41 C42 1.400(11) . ?
C41 C47 1.425(13) . ?
C42 C43 1.387(12) . ?
C43 C44 1.390(12) . ?
C44 C45 1.387(12) . ?
C45 C46 1.380(12) . ?
N2 C57 1.146(12) . ?
C51 C52 1.391(11) . ?
C51 C56 1.391(11) . ?
C51 C57 1.436(13) . ?
C52 C53 1.385(12) . ?
C53 C54 1.378(12) . ?
C54 C55 1.379(12) . ?
C55 C56 1.388(12) . ?
N3 C67 1.155(12) . ?
C61 C62 1.387(11) . ?
C61 C66 1.389(11) . ?
C61 C67 1.436(13) . ?
C62 C63 1.395(12) . ?
C63 C64 1.379(12) . ?
C64 C65 1.378(11) . ?
C65 C66 1.401(11) . ?
N4 C77 1.142(12) . ?
C71 C72 1.392(11) . ?
C71 C76 1.393(11) . ?
C71 C77 1.428(13) . ?
C72 C73 1.388(13) . ?
C73 C74 1.394(13) . ?
C74 C75 1.384(12) . ?
C75 C76 1.381(12) . ?
